data_8104650
loop_
_publ_author_name
'Ja\'cimovi\'c, \<Zeljko K.'
'Tomi\'c, Zoran D.'
'Giester, Gerald'
'Libowitzky, Eugen'
'Ajanovi\'c, Atifa'
'Kosovi\'c, Milica'

_publ_section_title
;
 The crystal structure of bis[4-bromo-2-(1H-pyrazol-3-yl) phenolato-\k2
 N,O] copper(II), C18H12Br2CuN4O2
;
_journal_issue 5
_journal_name_full 'Zeitschrift f\"ur Kristallographie - New Crystal Structures'
_journal_page_first 1003
_journal_page_last 1005
_journal_paper_doi 10.1515/ncrs-2021-0191
_journal_volume 236
_journal_year 2021
_chemical_formula_moiety 'C18 H12 Br2 Cu N4 O2'
_chemical_formula_sum 'C18 H12 Br2 Cu N4 O2'
_chemical_formula_weight 539.67
_space_group_crystal_system monoclinic
_space_group_IT_number 14
_space_group_name_Hall '-P 2ybc'
_space_group_name_H-M_alt 'P 1 21/c 1'
_atom_sites_solution_hydrogens difmap
_atom_sites_solution_primary direct
_atom_sites_solution_secondary difmap
_cell_angle_alpha 90
_cell_angle_beta 105.639(2)
_cell_angle_gamma 90
_cell_formula_units_Z 2
_cell_length_a 11.5165(11)
_cell_length_b 5.4369(5)
_cell_length_c 14.4872(14)
_cell_measurement_reflns_used 7616
_cell_measurement_temperature 200(2)
_cell_measurement_theta_max 29.18
_cell_measurement_theta_min 2.64
_cell_volume 873.52(14)
_computing_cell_refinement 'APEX2 (Bruker, 2008)'
_computing_data_collection 'SAINT (Bruker, 2008)'
_computing_data_reduction 'SAINT (Bruker, 2008)'
_computing_molecular_graphics 'ORTEP-3 (Farrugia, 2012), Mercury (Macrae, 2020)'
_computing_publication_material 'PLATON (Spek, 2003), WinGX (Farrugia, 1999)'
_computing_structure_refinement 'SHELXL-2014/6 (Sheldrick, 2014)'
_computing_structure_solution 'SHELXT 2014/5 (Sheldrick, 2014)'
_diffrn_ambient_temperature 200(2)
_diffrn_measured_fraction_theta_full 0.999
_diffrn_measured_fraction_theta_max 0.995
_diffrn_measurement_device_type 'Bruker ApexII CCD'
_diffrn_measurement_method 'phi and omega scans'
_diffrn_radiation_type MoK\a
_diffrn_radiation_wavelength 0.71073
_diffrn_reflns_av_R_equivalents 0.0312
_diffrn_reflns_av_unetI/netI 0.0174
_diffrn_reflns_Laue_measured_fraction_full 0.999
_diffrn_reflns_Laue_measured_fraction_max 0.995
_diffrn_reflns_limit_h_max 16
_diffrn_reflns_limit_h_min -16
_diffrn_reflns_limit_k_max 7
_diffrn_reflns_limit_k_min -7
_diffrn_reflns_limit_l_max 20
_diffrn_reflns_limit_l_min -20
_diffrn_reflns_number 24890
_diffrn_reflns_point_group_measured_fraction_full 0.999
_diffrn_reflns_point_group_measured_fraction_max 0.995
_diffrn_reflns_theta_full 25.242
_diffrn_reflns_theta_max 30.623
_diffrn_reflns_theta_min 1.836
_exptl_absorpt_coefficient_mu 5.847
_exptl_absorpt_correction_type "'partial multi scans'"
_exptl_crystal_colour green
_exptl_crystal_density_diffrn 2.052
_exptl_crystal_description prism
_exptl_crystal_F_000 526
_exptl_crystal_size_max 0.25
_exptl_crystal_size_mid 0.10
_exptl_crystal_size_min 0.08
_refine_diff_density_max 0.464
_refine_diff_density_min -0.326
_refine_diff_density_rms 0.068
_refine_ls_extinction_coef .
_refine_ls_extinction_method none
_refine_ls_goodness_of_fit_ref 1.053
_refine_ls_hydrogen_treatment mixed
_refine_ls_matrix_type full
_refine_ls_number_parameters 128
_refine_ls_number_reflns 2680
_refine_ls_number_restraints 0
_refine_ls_restrained_S_all 1.053
_refine_ls_R_factor_all 0.0330
_refine_ls_R_factor_gt 0.0232
_refine_ls_shift/su_max 0.001
_refine_ls_shift/su_mean 0.000
_refine_ls_structure_factor_coef Fsqd
_refine_ls_weighting_details
;
 w=1/[\s^2^(Fo^2^)+(0.0240P)^2^+0.5488P]
 where P=(Fo^2^+2Fc^2^)/3
;
_refine_ls_weighting_scheme calc
_refine_ls_wR_factor_gt 0.0528
_refine_ls_wR_factor_ref 0.0559
_reflns_Friedel_coverage 0.000
_reflns_Friedel_fraction_full .
_reflns_Friedel_fraction_max .
_reflns_number_gt 2239
_reflns_number_total 2680
_reflns_threshold_expression 'I > 2\s(I)'
_cod_data_source_file suppl_j_ncrs-2021-0191_suppl.cif
_cod_data_source_block shelx
_cod_original_sg_symbol_H-M 'P 21/c'
_cod_database_code 8104650
_shelx_space_group_comment
;
The symmetry employed for this shelxl refinement is uniquely defined
by the following loop, which should always be used as a source of
symmetry information in preference to the above space-group names.
They are only intended as comments.
;
_shelxl_version_number 2013-2

loop_
_space_group_symop_operation_xyz
'x, y, z'
'-x, y+1/2, -z+1/2'
'-x, -y, -z'
'x, -y-1/2, z-1/2'

loop_
_atom_site_label
_atom_site_type_symbol
_atom_site_fract_x
_atom_site_fract_y
_atom_site_fract_z
_atom_site_U_iso_or_equiv
_atom_site_adp_type
_atom_site_occupancy
_atom_site_site_symmetry_order
_atom_site_calc_flag
_atom_site_refinement_flags_posn
_atom_site_refinement_flags_adp
_atom_site_refinement_flags_occupancy
_atom_site_disorder_assembly
_atom_site_disorder_group
Br1 Br 0.92682(2) 0.29323(4) 0.29381(2) 0.03565(7) Uani 1 1 d . . . . .
C1 C 0.71540(16) 0.8184(3) 0.45057(13) 0.0247(3) Uani 1 1 d . . . . .
C2 C 0.83933(18) 0.8481(4) 0.45822(16) 0.0351(4) Uani 1 1 d . . . . .
C3 C 0.90086(18) 0.6939(4) 0.41266(17) 0.0364(5) Uani 1 1 d . . . . .
C4 C 0.84106(17) 0.5011(3) 0.35819(13) 0.0271(4) Uani 1 1 d . . . . .
C5 C 0.72055(16) 0.4605(3) 0.34963(12) 0.0247(3) Uani 1 1 d . . . . .
C6 C 0.65605(15) 0.6163(3) 0.39524(11) 0.0213(3) Uani 1 1 d . . . . .
C7 C 0.52762(15) 0.5696(3) 0.38121(11) 0.0211(3) Uani 1 1 d . . . . .
C8 C 0.45589(16) 0.3758(3) 0.33160(12) 0.0260(4) Uani 1 1 d . . . . .
C9 C 0.34164(16) 0.4199(4) 0.33940(13) 0.0270(4) Uani 1 1 d . . . . .
Cu1 Cu 0.5000 1.0000 0.5000 0.02228(7) Uani 1 2 d S . P . .
H1 H 0.295(2) 0.704(5) 0.4089(17) 0.037(7) Uiso 1 1 d . . . . .
H2 H 0.2671 0.3376 0.3185 0.032 Uiso 1 1 d R U . . .
H3 H 0.4793 0.2475 0.2959 0.031 Uiso 1 1 d R U . . .
H4 H 0.6821 0.3254 0.3085 0.030 Uiso 1 1 d R U . . .
H5 H 0.9829 0.7163 0.4192 0.044 Uiso 1 1 d R U . . .
H6 H 0.8764 0.9900 0.4923 0.042 Uiso 1 1 d R U . . .
N1 N 0.45866(13) 0.7188(3) 0.41696(10) 0.0227(3) Uani 1 1 d . . . . .
N2 N 0.34578(14) 0.6249(3) 0.39083(11) 0.0258(3) Uani 1 1 d . . . . .
O1 O 0.66406(11) 0.9777(2) 0.49569(10) 0.0290(3) Uani 1 1 d . . . . .

loop_
_atom_site_aniso_label
_atom_site_aniso_U_11
_atom_site_aniso_U_22
_atom_site_aniso_U_33
_atom_site_aniso_U_23
_atom_site_aniso_U_13
_atom_site_aniso_U_12
Br1 0.03254(11) 0.03429(12) 0.04555(13) -0.00506(9) 0.01989(9) 0.00038(8)
Cu1 0.02559(15) 0.01865(14) 0.02281(14) -0.00383(11) 0.00691(11) -0.00302(11)
O1 0.0262(6) 0.0253(6) 0.0363(7) -0.0101(5) 0.0101(5) -0.0052(5)
N1 0.0243(7) 0.0210(7) 0.0224(7) -0.0027(6) 0.0055(6) -0.0040(6)
N2 0.0232(7) 0.0264(8) 0.0276(8) -0.0052(6) 0.0066(6) -0.0036(6)
C4 0.0291(9) 0.0240(8) 0.0309(9) 0.0016(7) 0.0128(7) 0.0017(7)
C1 0.0276(8) 0.0204(8) 0.0265(8) -0.0003(7) 0.0082(7) -0.0022(7)
C9 0.0286(9) 0.0253(8) 0.0252(8) -0.0045(7) 0.0040(7) -0.0064(7)
C3 0.0254(9) 0.0327(10) 0.0530(13) -0.0072(9) 0.0138(9) -0.0051(8)
C2 0.0277(9) 0.0291(10) 0.0484(12) -0.0115(9) 0.0099(8) -0.0085(8)
C7 0.0273(8) 0.0201(8) 0.0161(7) 0.0004(6) 0.0064(6) -0.0024(6)
C5 0.0300(9) 0.0225(9) 0.0225(8) -0.0013(6) 0.0084(7) -0.0018(7)
C6 0.0255(8) 0.0195(8) 0.0188(7) 0.0012(6) 0.0059(6) -0.0029(6)
C8 0.0312(9) 0.0245(9) 0.0222(8) -0.0048(7) 0.0072(7) -0.0042(7)

loop_
_atom_type_symbol
_atom_type_description
_atom_type_scat_dispersion_real
_atom_type_scat_dispersion_imag
_atom_type_scat_source
C C 0.0033 0.0016 'International Tables Vol C Tables 4.2.6.8 and 6.1.1.4'
H H 0.0000 0.0000 'International Tables Vol C Tables 4.2.6.8 and 6.1.1.4'
Br Br -0.2901 2.4595 'International Tables Vol C Tables 4.2.6.8 and 6.1.1.4'
Cu Cu 0.3201 1.2651 'International Tables Vol C Tables 4.2.6.8 and 6.1.1.4'
N N 0.0061 0.0033 'International Tables Vol C Tables 4.2.6.8 and 6.1.1.4'
O O 0.0106 0.0060 'International Tables Vol C Tables 4.2.6.8 and 6.1.1.4'

loop_
_geom_angle_atom_site_label_1
_geom_angle_atom_site_label_2
_geom_angle_atom_site_label_3
_geom_angle
_geom_angle_site_symmetry_1
_geom_angle_site_symmetry_3
O1 Cu1 O1 180.0 3_676 .
O1 Cu1 N1 90.54(6) 3_676 3_676
O1 Cu1 N1 89.46(6) . 3_676
O1 Cu1 N1 89.47(6) 3_676 .
O1 Cu1 N1 90.53(6) . .
N1 Cu1 N1 180.0 3_676 .
C1 O1 Cu1 129.63(11) . .
C7 N1 N2 106.85(14) . .
C7 N1 Cu1 130.78(12) . .
N2 N1 Cu1 122.15(12) . .
C9 N2 N1 111.02(16) . .
C9 N2 H1 133.9(17) . .
N1 N2 H1 115.1(17) . .
C5 C4 C3 120.59(17) . .
C5 C4 Br1 120.28(14) . .
C3 C4 Br1 119.13(14) . .
O1 C1 C2 117.75(16) . .
O1 C1 C6 125.17(16) . .
C2 C1 C6 117.08(17) . .
N2 C9 C8 107.54(16) . .
N2 C9 H2 117.9 . .
C8 C9 H2 134.5 . .
C2 C3 C4 119.68(18) . .
C2 C3 H5 120.7 . .
C4 C3 H5 119.6 . .
C3 C2 C1 122.26(18) . .
C3 C2 H6 121.7 . .
C1 C2 H6 115.8 . .
N1 C7 C8 108.91(15) . .
N1 C7 C6 121.81(15) . .
C8 C7 C6 129.28(16) . .
C4 C5 C6 120.59(16) . .
C4 C5 H4 117.2 . .
C6 C5 H4 122.2 . .
C5 C6 C1 119.78(15) . .
C5 C6 C7 118.31(15) . .
C1 C6 C7 121.87(16) . .
C9 C8 C7 105.69(16) . .
C9 C8 H3 126.3 . .
C7 C8 H3 127.8 . .

loop_
_geom_bond_atom_site_label_1
_geom_bond_atom_site_label_2
_geom_bond_distance
_geom_bond_site_symmetry_2
Br1 C4 1.9025(18) .
Cu1 O1 1.9111(13) 3_676
Cu1 O1 1.9111(13) .
Cu1 N1 1.9241(14) 3_676
Cu1 N1 1.9241(14) .
O1 C1 1.317(2) .
N1 C7 1.334(2) .
N1 N2 1.352(2) .
N2 C9 1.335(2) .
N2 H1 0.82(2) .
C4 C5 1.378(3) .
C4 C3 1.379(3) .
C1 C2 1.411(3) .
C1 C6 1.421(2) .
C9 C8 1.372(3) .
C9 H2 0.9422 .
C3 C2 1.376(3) .
C3 H5 0.9313 .
C2 H6 0.9529 .
C7 C8 1.411(2) .
C7 C6 1.460(2) .
C5 C6 1.404(2) .
C5 H4 0.9736 .
C8 H3 0.9496 .
